data_2207401
loop_
_publ_author_name
'Han, Jian-Rong'
'Zhen, Xiao-Li'

_publ_section_title
(<i>E</i>)-4-(3-Ethoxy-4-hydroxybenzylideneamino)-1,5-dimethyl-2-phenyl-1<i>H</i>-pyrazol-3(2<i>H</i>)-one
_journal_coeditor_code WW6439
_journal_issue 11
_journal_name_full 'Acta Crystallographica Section E'
_journal_page_first o3815
_journal_page_last o3816
_journal_paper_doi 10.1107/S160053680503360X
_journal_volume 61
_journal_year 2005
_chemical_formula_iupac 'C20 H21 N3 O3'
_chemical_formula_moiety 'C20 H21 N3 O3'
_chemical_formula_sum 'C20 H21 N3 O3'
_chemical_formula_weight 351.40
_chemical_name_systematic
;
(E)-4-(3-Ethoxy-4-hydroxybenzylideneamino)-1,5-dimethyl-2-phenyl-1H-pyrazol-
3(2H)-one
;
_space_group_IT_number 9
_symmetry_cell_setting monoclinic
_symmetry_space_group_name_Hall 'C -2yc'
_symmetry_space_group_name_H-M 'C 1 c 1'
_atom_sites_solution_hydrogens geom
_atom_sites_solution_primary direct
_atom_sites_solution_secondary difmap
_audit_creation_method SHELXL-97
_cell_angle_alpha 90.00
_cell_angle_beta 96.883(2)
_cell_angle_gamma 90.00
_cell_formula_units_Z 4
_cell_length_a 11.5991(16)
_cell_length_b 17.114(2)
_cell_length_c 9.2425(13)
_cell_measurement_reflns_used 3329
_cell_measurement_temperature 294(2)
_cell_measurement_theta_max 26.33
_cell_measurement_theta_min 2.13
_cell_volume 1821.5(4)
_computing_cell_refinement 'SAINT (Bruker, 1999)'
_computing_data_collection 'SMART (Bruker, 1999)'
_computing_data_reduction SAINT
_computing_molecular_graphics 'SHELXTL (Sheldrick, 1997b)'
_computing_publication_material SHELXTL
_computing_structure_refinement 'SHELXL97 (Sheldrick, 1997a)'
_computing_structure_solution 'SHELXS97 (Sheldrick, 1997a)'
_diffrn_ambient_temperature 294(2)
_diffrn_measured_fraction_theta_full 0.998
_diffrn_measured_fraction_theta_max 0.998
_diffrn_measurement_device_type 'Bruker SMART CCD area-detector'
_diffrn_measurement_method '\f and \w'
_diffrn_radiation_monochromator graphite
_diffrn_radiation_source 'fine-focus sealed tube'
_diffrn_radiation_type MoK\a
_diffrn_radiation_wavelength 0.71073
_diffrn_reflns_av_R_equivalents 0.0157
_diffrn_reflns_av_sigmaI/netI 0.0182
_diffrn_reflns_limit_h_max 14
_diffrn_reflns_limit_h_min -14
_diffrn_reflns_limit_k_max 21
_diffrn_reflns_limit_k_min -21
_diffrn_reflns_limit_l_max 6
_diffrn_reflns_limit_l_min -11
_diffrn_reflns_number 5060
_diffrn_reflns_theta_full 26.33
_diffrn_reflns_theta_max 26.33
_diffrn_reflns_theta_min 2.13
_diffrn_standards_decay_% 0
_diffrn_standards_interval_count 0
_diffrn_standards_interval_time 0
_diffrn_standards_number 0
_exptl_absorpt_coefficient_mu 0.088
_exptl_absorpt_correction_T_max 0.979
_exptl_absorpt_correction_T_min 0.960
_exptl_absorpt_correction_type multi-scan
_exptl_absorpt_process_details '(SADABS; Sheldrick, 1996)'
_exptl_crystal_colour yellow
_exptl_crystal_density_diffrn 1.281
_exptl_crystal_density_method 'not measured'
_exptl_crystal_description block
_exptl_crystal_F_000 744
_exptl_crystal_size_max 0.40
_exptl_crystal_size_mid 0.30
_exptl_crystal_size_min 0.24
_refine_diff_density_max 0.150
_refine_diff_density_min -0.151
_refine_ls_extinction_method none
_refine_ls_goodness_of_fit_ref 1.046
_refine_ls_hydrogen_treatment mixed
_refine_ls_matrix_type full
_refine_ls_number_parameters 242
_refine_ls_number_reflns 1854
_refine_ls_number_restraints 2
_refine_ls_restrained_S_all 1.045
_refine_ls_R_factor_all 0.0342
_refine_ls_R_factor_gt 0.0306
_refine_ls_shift/su_max 0.001
_refine_ls_shift/su_mean 0.000
_refine_ls_structure_factor_coef Fsqd
_refine_ls_weighting_details 'calc w = 1/[\s^2^(Fo^2^)+(0.0535P)^2^+0.3327P] where P = (Fo^2^+2Fc^2^)/3'
_refine_ls_weighting_scheme calc
_refine_ls_wR_factor_gt 0.0810
_refine_ls_wR_factor_ref 0.0851
_reflns_number_gt 1727
_reflns_number_total 1854
_reflns_threshold_expression I>2\s(I)
_cod_data_source_file ww6439.cif
_cod_data_source_block I
_cod_original_cell_volume 1821.4(4)
_cod_original_sg_symbol_H-M 'C c'
_cod_database_code 2207401
_cod_database_fobs_code 2207401

loop_
_symmetry_equiv_pos_as_xyz
'x, y, z'
'x, -y, z+1/2'
'x+1/2, y+1/2, z'
'x+1/2, -y+1/2, z+1/2'

loop_
_atom_site_label
_atom_site_fract_x
_atom_site_fract_y
_atom_site_fract_z
_atom_site_U_iso_or_equiv
_atom_site_adp_type
_atom_site_calc_flag
_atom_site_refinement_flags
_atom_site_occupancy
_atom_site_type_symbol
N1 0.75756(16) -0.07764(10) 0.8336(2) 0.0405(4) Uani d . 1 N
N2 0.71409(16) -0.13777(10) 0.7390(2) 0.0436(4) Uani d . 1 N
N3 0.54856(15) 0.02066(10) 0.57178(18) 0.0379(4) Uani d . 1 N
O1 0.74045(14) 0.05665(8) 0.83897(16) 0.0424(4) Uani d . 1 O
O2 0.26920(17) 0.30068(11) 0.2318(2) 0.0587(5) Uani d . 1 O
H2 0.266(3) 0.346(2) 0.273(4) 0.078(10) Uiso d . 1 H
O3 0.27976(15) 0.15704(9) 0.15191(18) 0.0520(4) Uani d . 1 O
C1 0.70651(17) -0.00684(12) 0.7853(2) 0.0342(4) Uani d . 1 C
C2 0.62154(17) -0.02741(12) 0.6645(2) 0.0357(4) Uani d . 1 C
C3 0.62896(18) -0.10696(13) 0.6430(2) 0.0397(5) Uani d . 1 C
C4 0.5597(2) -0.15623(14) 0.5328(3) 0.0522(6) Uani d . 1 C
H4A 0.6110 -0.1867 0.4811 0.078 Uiso calc R 1 H
H4B 0.5125 -0.1234 0.4653 0.078 Uiso calc R 1 H
H4C 0.5107 -0.1905 0.5805 0.078 Uiso calc R 1 H
C5 0.87199(19) -0.08527(12) 0.9069(2) 0.0386(4) Uani d . 1 C
C6 0.8986(2) -0.05061(18) 1.0421(3) 0.0575(6) Uani d . 1 C
H6 0.8428 -0.0218 1.0832 0.069 Uiso calc R 1 H
C7 1.0088(3) -0.0592(2) 1.1153(3) 0.0740(9) Uani d . 1 C
H7 1.0274 -0.0359 1.2060 0.089 Uiso calc R 1 H
C8 1.0911(2) -0.10180(19) 1.0546(4) 0.0709(8) Uani d . 1 C
H8 1.1646 -0.1083 1.1055 0.085 Uiso calc R 1 H
C9 1.0655(2) -0.13473(16) 0.9202(4) 0.0629(7) Uani d . 1 C
H9 1.1219 -0.1629 0.8791 0.076 Uiso calc R 1 H
C10 0.9555(2) -0.12624(15) 0.8446(3) 0.0518(6) Uani d . 1 C
H10 0.9383 -0.1481 0.7524 0.062 Uiso calc R 1 H
C11 0.7076(3) -0.21608(14) 0.8037(3) 0.0586(7) Uani d . 1 C
H11A 0.6413 -0.2188 0.8566 0.088 Uiso calc R 1 H
H11B 0.7769 -0.2259 0.8689 0.088 Uiso calc R 1 H
H11C 0.7002 -0.2547 0.7277 0.088 Uiso calc R 1 H
C12 0.53761(19) 0.09281(13) 0.6016(2) 0.0410(5) Uani d . 1 C
H12 0.5768 0.1122 0.6878 0.049 Uiso calc R 1 H
C13 0.46580(18) 0.14649(13) 0.5056(2) 0.0403(5) Uani d . 1 C
C14 0.40470(18) 0.12140(12) 0.3738(2) 0.0376(4) Uani d . 1 C
H14 0.4070 0.0691 0.3470 0.045 Uiso calc R 1 H
C15 0.34127(18) 0.17390(12) 0.2839(2) 0.0382(4) Uani d . 1 C
C16 0.33541(18) 0.25339(12) 0.3243(2) 0.0414(5) Uani d . 1 C
C17 0.3966(2) 0.27747(13) 0.4537(3) 0.0521(6) Uani d . 1 C
H17 0.3939 0.3297 0.4811 0.062 Uiso calc R 1 H
C18 0.4621(2) 0.22495(14) 0.5435(3) 0.0531(6) Uani d . 1 C
H18 0.5038 0.2423 0.6297 0.064 Uiso calc R 1 H
C19 0.2751(2) 0.07764(13) 0.1045(3) 0.0502(6) Uani d . 1 C
H19A 0.2321 0.0461 0.1669 0.060 Uiso calc R 1 H
H19B 0.3528 0.0563 0.1069 0.060 Uiso calc R 1 H
C20 0.2150(4) 0.07817(17) -0.0484(3) 0.0762(9) Uani d . 1 C
H20A 0.1395 0.1014 -0.0495 0.114 Uiso calc R 1 H
H20B 0.2070 0.0255 -0.0841 0.114 Uiso calc R 1 H
H20C 0.2600 0.1080 -0.1094 0.114 Uiso calc R 1 H

loop_
_atom_site_aniso_label
_atom_site_aniso_U_11
_atom_site_aniso_U_22
_atom_site_aniso_U_33
_atom_site_aniso_U_12
_atom_site_aniso_U_13
_atom_site_aniso_U_23
N1 0.0451(9) 0.0291(9) 0.0457(9) 0.0028(7) -0.0009(8) 0.0003(7)
N2 0.0487(10) 0.0278(9) 0.0527(11) 0.0025(8) 0.0003(8) -0.0020(8)
N3 0.0391(8) 0.0340(9) 0.0393(9) 0.0010(7) -0.0002(7) 0.0007(7)
O1 0.0542(9) 0.0293(7) 0.0418(7) -0.0014(6) -0.0019(6) -0.0013(6)
O2 0.0737(12) 0.0352(8) 0.0606(10) 0.0147(8) -0.0195(8) -0.0061(8)
O3 0.0647(10) 0.0342(8) 0.0505(9) 0.0062(7) -0.0199(8) -0.0074(7)
C1 0.0394(9) 0.0294(10) 0.0342(9) 0.0015(8) 0.0059(7) 0.0029(7)
C2 0.0382(10) 0.0306(10) 0.0384(10) 0.0002(8) 0.0048(8) 0.0013(8)
C3 0.0410(11) 0.0323(10) 0.0458(12) -0.0014(8) 0.0057(9) -0.0028(9)
C4 0.0556(13) 0.0405(12) 0.0590(14) -0.0052(10) 0.0003(11) -0.0115(11)
C5 0.0423(10) 0.0343(10) 0.0387(10) 0.0022(9) 0.0020(8) 0.0076(8)
C6 0.0603(15) 0.0694(17) 0.0421(13) 0.0095(13) 0.0030(11) -0.0043(12)
C7 0.075(2) 0.088(2) 0.0536(16) 0.0090(16) -0.0180(14) -0.0042(15)
C8 0.0551(15) 0.0606(18) 0.090(2) 0.0017(13) -0.0209(15) 0.0142(15)
C9 0.0480(13) 0.0464(13) 0.095(2) 0.0104(11) 0.0109(13) 0.0023(14)
C10 0.0541(14) 0.0454(13) 0.0557(14) 0.0086(10) 0.0055(11) -0.0052(11)
C11 0.0661(16) 0.0310(11) 0.0775(19) -0.0006(11) 0.0042(13) 0.0086(11)
C12 0.0423(11) 0.0392(11) 0.0392(10) 0.0031(9) -0.0045(9) -0.0033(9)
C13 0.0413(11) 0.0358(11) 0.0422(11) 0.0037(9) -0.0012(9) -0.0024(8)
C14 0.0389(9) 0.0279(9) 0.0442(11) 0.0013(8) -0.0021(8) -0.0041(8)
C15 0.0381(10) 0.0341(11) 0.0407(10) -0.0004(8) -0.0019(8) -0.0050(8)
C16 0.0429(11) 0.0320(10) 0.0476(12) 0.0062(9) -0.0019(9) -0.0024(9)
C17 0.0645(14) 0.0325(11) 0.0553(14) 0.0117(10) -0.0088(11) -0.0122(10)
C18 0.0632(14) 0.0421(12) 0.0491(13) 0.0105(11) -0.0132(11) -0.0133(10)
C19 0.0631(15) 0.0352(12) 0.0478(13) -0.0004(10) -0.0122(11) -0.0062(9)
C20 0.114(3) 0.0513(16) 0.0550(15) -0.0012(16) -0.0257(17) -0.0083(13)

loop_
_atom_type_symbol
_atom_type_description
_atom_type_scat_dispersion_real
_atom_type_scat_dispersion_imag
_atom_type_scat_source
C C 0.0033 0.0000 'International Tables Vol C Tables 4.2.6.8 and 6.1.1.4'
H H 0.0000 0.0000 'International Tables Vol C Tables 4.2.6.8 and 6.1.1.4'
N N 0.0061 0.0000 'International Tables Vol C Tables 4.2.6.8 and 6.1.1.4'
O O 0.0106 0.0000 'International Tables Vol C Tables 4.2.6.8 and 6.1.1.4'

loop_
_geom_angle_atom_site_label_1
_geom_angle_atom_site_label_2
_geom_angle_atom_site_label_3
_geom_angle
C1 N1 N2 109.23(17)
C1 N1 C5 124.56(17)
N2 N1 C5 118.32(16)
C3 N2 N1 107.59(16)
C3 N2 C11 123.5(2)
N1 N2 C11 116.50(19)
C12 N3 C2 120.41(17)
C16 O2 H2 108(2)
C15 O3 C19 118.11(17)
O1 C1 N1 122.00(18)
O1 C1 C2 132.78(19)
N1 C1 C2 105.07(17)
C3 C2 N3 122.40(18)
C3 C2 C1 107.69(18)
N3 C2 C1 129.70(18)
N2 C3 C2 110.07(18)
N2 C3 C4 121.5(2)
C2 C3 C4 128.5(2)
C3 C4 H4A 109.5
C3 C4 H4B 109.5
H4A C4 H4B 109.5
C3 C4 H4C 109.5
H4A C4 H4C 109.5
H4B C4 H4C 109.5
C10 C5 C6 120.3(2)
C10 C5 N1 120.7(2)
C6 C5 N1 119.0(2)
C7 C6 C5 119.4(3)
C7 C6 H6 120.3
C5 C6 H6 120.3
C8 C7 C6 120.3(3)
C8 C7 H7 119.9
C6 C7 H7 119.9
C9 C8 C7 120.4(3)
C9 C8 H8 119.8
C7 C8 H8 119.8
C8 C9 C10 120.2(3)
C8 C9 H9 119.9
C10 C9 H9 119.9
C5 C10 C9 119.5(2)
C5 C10 H10 120.2
C9 C10 H10 120.2
N2 C11 H11A 109.5
N2 C11 H11B 109.5
H11A C11 H11B 109.5
N2 C11 H11C 109.5
H11A C11 H11C 109.5
H11B C11 H11C 109.5
N3 C12 C13 122.71(19)
N3 C12 H12 118.6
C13 C12 H12 118.6
C18 C13 C14 119.21(19)
C18 C13 C12 119.0(2)
C14 C13 C12 121.72(19)
C15 C14 C13 120.20(18)
C15 C14 H14 119.9
C13 C14 H14 119.9
O3 C15 C14 125.79(19)
O3 C15 C16 113.69(19)
C14 C15 C16 120.52(19)
O2 C16 C17 124.45(19)
O2 C16 C15 116.82(19)
C17 C16 C15 118.73(19)
C16 C17 C18 120.9(2)
C16 C17 H17 119.5
C18 C17 H17 119.5
C17 C18 C13 120.4(2)
C17 C18 H18 119.8
C13 C18 H18 119.8
O3 C19 C20 106.3(2)
O3 C19 H19A 110.5
C20 C19 H19A 110.5
O3 C19 H19B 110.5
C20 C19 H19B 110.5
H19A C19 H19B 108.7
C19 C20 H20A 109.5
C19 C20 H20B 109.5
H20A C20 H20B 109.5
C19 C20 H20C 109.5
H20A C20 H20C 109.5
H20B C20 H20C 109.5

loop_
_geom_bond_atom_site_label_1
_geom_bond_atom_site_label_2
_geom_bond_distance
N1 C1 1.398(3)
N1 N2 1.404(3)
N1 C5 1.422(3)
N2 C3 1.353(3)
N2 C11 1.473(3)
N3 C12 1.275(3)
N3 C2 1.398(3)
O1 C1 1.239(3)
O2 C16 1.349(3)
O2 H2 0.86(4)
O3 C15 1.368(3)
O3 C19 1.427(3)
C1 C2 1.441(3)
C2 C3 1.380(3)
C3 C4 1.483(3)
C4 H4A 0.9600
C4 H4B 0.9600
C4 H4C 0.9600
C5 C10 1.377(3)
C5 C6 1.384(3)
C6 C7 1.380(4)
C6 H6 0.9300
C7 C8 1.373(5)
C7 H7 0.9300
C8 C9 1.364(5)
C8 H8 0.9300
C9 C10 1.387(4)
C9 H9 0.9300
C10 H10 0.9300
C11 H11A 0.9600
C11 H11B 0.9600
C11 H11C 0.9600
C12 C13 1.466(3)
C12 H12 0.9300
C13 C18 1.390(3)
C13 C14 1.401(3)
C14 C15 1.376(3)
C14 H14 0.9300
C15 C16 1.415(3)
C16 C17 1.378(3)
C17 C18 1.387(3)
C17 H17 0.9300
C18 H18 0.9300
C19 C20 1.499(4)
C19 H19A 0.9700
C19 H19B 0.9700
C20 H20A 0.9600
C20 H20B 0.9600
C20 H20C 0.9600

loop_
_geom_hbond_atom_site_label_D
_geom_hbond_atom_site_label_H
_geom_hbond_atom_site_label_A
_geom_hbond_site_symmetry_A
_geom_hbond_distance_DH
_geom_hbond_distance_HA
_geom_hbond_distance_DA
_geom_hbond_angle_DHA
_geom_hbond_publ_flag
O2 H2 O1 4_454 0.86(4) 1.82(4) 2.671(2) 171(4) yes

loop_
_geom_torsion_atom_site_label_1
_geom_torsion_atom_site_label_2
_geom_torsion_atom_site_label_3
_geom_torsion_atom_site_label_4
_geom_torsion
C1 N1 N2 C3 -6.3(2)
C5 N1 N2 C3 -156.76(19)
C1 N1 N2 C11 -149.9(2)
C5 N1 N2 C11 59.6(3)
N2 N1 C1 O1 -170.89(19)
C5 N1 C1 O1 -22.7(3)
N2 N1 C1 C2 5.3(2)
C5 N1 C1 C2 153.49(19)
C12 N3 C2 C3 174.6(2)
C12 N3 C2 C1 -11.3(3)
O1 C1 C2 C3 173.1(2)
N1 C1 C2 C3 -2.4(2)
O1 C1 C2 N3 -1.6(4)
N1 C1 C2 N3 -177.13(19)
N1 N2 C3 C2 4.7(2)
C11 N2 C3 C2 145.1(2)
N1 N2 C3 C4 -176.30(19)
C11 N2 C3 C4 -35.9(3)
N3 C2 C3 N2 173.77(18)
C1 C2 C3 N2 -1.4(2)
N3 C2 C3 C4 -5.2(3)
C1 C2 C3 C4 179.7(2)
C1 N1 C5 C10 -116.0(2)
N2 N1 C5 C10 29.7(3)
C1 N1 C5 C6 63.8(3)
N2 N1 C5 C6 -150.6(2)
C10 C5 C6 C7 -1.6(4)
N1 C5 C6 C7 178.6(3)
C5 C6 C7 C8 -0.1(5)
C6 C7 C8 C9 1.4(5)
C7 C8 C9 C10 -0.9(5)
C6 C5 C10 C9 2.1(4)
N1 C5 C10 C9 -178.1(2)
C8 C9 C10 C5 -0.9(4)
C2 N3 C12 C13 177.63(19)
N3 C12 C13 C18 -177.6(2)
N3 C12 C13 C14 -0.2(3)
C18 C13 C14 C15 -0.5(3)
C12 C13 C14 C15 -177.8(2)
C19 O3 C15 C14 3.4(3)
C19 O3 C15 C16 -176.8(2)
C13 C14 C15 O3 178.8(2)
C13 C14 C15 C16 -1.0(3)
O3 C15 C16 O2 1.7(3)
C14 C15 C16 O2 -178.5(2)
O3 C15 C16 C17 -178.4(2)
C14 C15 C16 C17 1.5(3)
O2 C16 C17 C18 179.5(3)
C15 C16 C17 C18 -0.5(4)
C16 C17 C18 C13 -1.0(4)
C14 C13 C18 C17 1.5(4)
C12 C13 C18 C17 178.9(2)
C15 O3 C19 C20 -173.5(2)

loop_
_cod_related_entry_id
_cod_related_entry_database
_cod_related_entry_code
1 ChemSpider 30654892
